data_7711095
loop_
_publ_author_name
'Thangavel, Muthu Kumar'
'Harrowfield, Jack'
'Bailly, Corinne'
'Karmazin, Lydia'
'Stadler, Adrian-Mihail'

_publ_section_title
;
 Modulation of the structural information in shape-defined heterocyclic
 strands: the case of a (pyridine-hydrazone)2pyrazine ligand
;
_journal_name_full 'Dalton Transactions'
_journal_paper_doi 10.1039/D2DT01684B
_journal_year 2022
_chemical_formula_moiety 'C18 H20 N8, 2(F6 P), 2(C2 H3 N)'
_chemical_formula_sum 'C22 H26 F12 N10 P2'
_chemical_formula_weight 720.47
_space_group_crystal_system monoclinic
_space_group_IT_number 14
_space_group_name_Hall '-P 2ybc'
_space_group_name_H-M_alt 'P 1 21/c 1'
_atom_sites_solution_hydrogens mixed
_atom_sites_solution_primary direct
_atom_sites_solution_secondary difmap
_audit_creation_method SHELXL-2014/7
_audit_update_record
;
2022-05-11 deposited with the CCDC.	2022-08-22 downloaded from the CCDC.
;
_cell_angle_alpha 90
_cell_angle_beta 112.0190(10)
_cell_angle_gamma 90
_cell_formula_units_Z 2
_cell_length_a 8.3460(2)
_cell_length_b 8.6291(2)
_cell_length_c 22.2086(6)
_cell_measurement_reflns_used 9878
_cell_measurement_temperature 120(2)
_cell_measurement_theta_max 66.64
_cell_measurement_theta_min 4.29
_cell_volume 1482.77(6)
_computing_cell_refinement 'Bruker SAINT'
_computing_data_collection 'Bruker APEX3'
_computing_data_reduction 'Bruker SAINT'
_computing_molecular_graphics 'Bruker SHELXTL'
_computing_publication_material 'Bruker SHELXTL'
_computing_structure_refinement 'SHELXL-2014/7 (Sheldrick, 2014)'
_computing_structure_solution 'SHELXT 2014/5 (Sheldrick, 2014)'
_diffrn_ambient_temperature 120(2)
_diffrn_measured_fraction_theta_full 0.995
_diffrn_measured_fraction_theta_max 0.995
_diffrn_measurement_device_type 'Bruker PHOTON-III CPAD'
_diffrn_measurement_method '\f and \w shuterless scans'
_diffrn_radiation_type CuK\a
_diffrn_radiation_wavelength 1.54178
_diffrn_reflns_av_R_equivalents 0.0425
_diffrn_reflns_av_unetI/netI 0.0306
_diffrn_reflns_Laue_measured_fraction_full 0.995
_diffrn_reflns_Laue_measured_fraction_max 0.995
_diffrn_reflns_limit_h_max 9
_diffrn_reflns_limit_h_min -9
_diffrn_reflns_limit_k_max 10
_diffrn_reflns_limit_k_min -10
_diffrn_reflns_limit_l_max 26
_diffrn_reflns_limit_l_min -26
_diffrn_reflns_number 16584
_diffrn_reflns_point_group_measured_fraction_full 0.995
_diffrn_reflns_point_group_measured_fraction_max 0.995
_diffrn_reflns_theta_full 66.639
_diffrn_reflns_theta_max 66.639
_diffrn_reflns_theta_min 4.295
_diffrn_source 'Cu-ImuS DIAMOND microfocus tube'
_exptl_absorpt_coefficient_mu 2.355
_exptl_absorpt_correction_T_max 0.7528
_exptl_absorpt_correction_T_min 0.5756
_exptl_absorpt_correction_type multi-scan
_exptl_absorpt_process_details sadabs
_exptl_crystal_colour orange
_exptl_crystal_density_diffrn 1.614
_exptl_crystal_description plate
_exptl_crystal_F_000 732
_exptl_crystal_size_max 0.160
_exptl_crystal_size_mid 0.080
_exptl_crystal_size_min 0.060
_refine_diff_density_max 0.656
_refine_diff_density_min -0.456
_refine_diff_density_rms 0.057
_refine_ls_extinction_method none
_refine_ls_goodness_of_fit_ref 1.063
_refine_ls_hydrogen_treatment mixed
_refine_ls_matrix_type full
_refine_ls_number_parameters 214
_refine_ls_number_reflns 2617
_refine_ls_number_restraints 0
_refine_ls_restrained_S_all 1.063
_refine_ls_R_factor_all 0.0463
_refine_ls_R_factor_gt 0.0444
_refine_ls_shift/su_max 0.000
_refine_ls_shift/su_mean 0.000
_refine_ls_structure_factor_coef Fsqd
_refine_ls_weighting_details 'w=1/[\s^2^(Fo^2^)+(0.0522P)^2^+1.5953P] where P=(Fo^2^+2Fc^2^)/3'
_refine_ls_weighting_scheme calc
_refine_ls_wR_factor_gt 0.1140
_refine_ls_wR_factor_ref 0.1156
_reflns_Friedel_coverage 0.000
_reflns_number_gt 2459
_reflns_number_total 2617
_reflns_threshold_expression 'I > 2\s(I)'
_cod_data_source_file d2dt01684b1.cif
_cod_data_source_block H2LPF6
_cod_original_sg_symbol_H-M 'P 21/c'
_cod_database_code 7711095
_shelx_shelxl_version_number 2014/7
_shelx_space_group_comment
;
The symmetry employed for this shelxl refinement is uniquely defined
by the following loop, which should always be used as a source of
symmetry information in preference to the above space-group names.
They are only intended as comments.
;
_shelx_estimated_absorpt_t_min 0.704
_shelx_estimated_absorpt_t_max 0.872

loop_
_space_group_symop_operation_xyz
'x, y, z'
'-x, y+1/2, -z+1/2'
'-x, -y, -z'
'x, -y-1/2, z-1/2'

loop_
_atom_site_label
_atom_site_type_symbol
_atom_site_fract_x
_atom_site_fract_y
_atom_site_fract_z
_atom_site_U_iso_or_equiv
_atom_site_adp_type
_atom_site_occupancy
_atom_site_site_symmetry_order
_atom_site_calc_flag
_atom_site_refinement_flags_posn
_atom_site_refinement_flags_adp
_atom_site_refinement_flags_occupancy
_atom_site_disorder_assembly
_atom_site_disorder_group
C1 C 0.5687(3) 0.3052(3) 0.36416(10) 0.0270(5) Uani 1 1 d . . . . .
H1 H 0.4798 0.3290 0.3236 0.032 Uiso 1 1 calc R U . . .
C2 C 0.6548(3) 0.1659(3) 0.37281(11) 0.0300(5) Uani 1 1 d . . . . .
H2 H 0.6266 0.0924 0.3385 0.036 Uiso 1 1 calc R U . . .
C3 C 0.7834(3) 0.1354(3) 0.43261(11) 0.0311(5) Uani 1 1 d . . . . .
H3 H 0.8440 0.0398 0.4395 0.037 Uiso 1 1 calc R U . . .
C4 C 0.8247(3) 0.2428(2) 0.48236(11) 0.0278(5) Uani 1 1 d . . . . .
H4 H 0.9130 0.2209 0.5233 0.033 Uiso 1 1 calc R U . . .
C5 C 0.7358(3) 0.3832(2) 0.47214(9) 0.0217(4) Uani 1 1 d . . . . .
C6 C 0.7719(3) 0.5037(2) 0.52100(9) 0.0226(4) Uani 1 1 d . . . . .
H6 H 0.8597 0.4920 0.5629 0.027 Uiso 1 1 calc R U . . .
C7 C 0.8435(3) 0.7431(2) 0.61072(10) 0.0266(5) Uani 1 1 d . . . . .
H7A H 0.8195 0.6611 0.6367 0.040 Uiso 1 1 calc R U . . .
H7B H 0.8482 0.8434 0.6320 0.040 Uiso 1 1 calc R U . . .
H7C H 0.9547 0.7227 0.6067 0.040 Uiso 1 1 calc R U . . .
C8 C 0.6015(3) 0.8766(2) 0.52231(9) 0.0208(4) Uani 1 1 d . . . . .
C9 C 0.4839(3) 0.8849(2) 0.45810(10) 0.0256(5) Uani 1 1 d . . . . .
H9 H 0.4759 0.8007 0.4295 0.031 Uiso 1 1 calc R U . . .
C10 C 0.2649(3) 0.6989(3) 0.31115(10) 0.0268(5) Uani 1 1 d . . . . .
C11 C 0.2084(4) 0.8367(3) 0.27109(13) 0.0434(6) Uani 1 1 d . . . . .
H11A H 0.2716 0.9272 0.2951 0.065 Uiso 1 1 calc R U . . .
H11B H 0.0842 0.8519 0.2599 0.065 Uiso 1 1 calc R U . . .
H11C H 0.2315 0.8241 0.2312 0.065 Uiso 1 1 calc R U . . .
N1 N 0.6108(2) 0.4069(2) 0.41324(8) 0.0228(4) Uani 1 1 d . . . . .
N2 N 0.6789(2) 0.62750(19) 0.50469(8) 0.0212(4) Uani 1 1 d . . . . .
N3 N 0.7067(2) 0.7460(2) 0.54623(8) 0.0228(4) Uani 1 1 d . . . . .
N4 N 0.6171(2) 0.9918(2) 0.56398(8) 0.0252(4) Uani 1 1 d . . . . .
N5 N 0.3136(3) 0.5953(2) 0.34453(10) 0.0343(5) Uani 1 1 d . . . . .
F1 F 0.61113(18) 0.6266(2) 0.28476(7) 0.0478(4) Uani 1 1 d . . . . .
F2 F 0.6841(3) 0.8785(2) 0.28723(8) 0.0736(6) Uani 1 1 d . . . . .
F3 F 0.9511(2) 0.8236(2) 0.35855(8) 0.0593(5) Uani 1 1 d . . . . .
F4 F 0.8742(2) 0.5701(2) 0.35538(8) 0.0587(5) Uani 1 1 d . . . . .
F5 F 0.8395(2) 0.6969(2) 0.26208(7) 0.0535(5) Uani 1 1 d . . . . .
F6 F 0.7228(2) 0.7552(2) 0.38128(8) 0.0553(5) Uani 1 1 d . . . . .
P1 P 0.78057(7) 0.72590(6) 0.32156(2) 0.02522(19) Uani 1 1 d . . . . .
H1N H 0.552(3) 0.489(3) 0.4057(12) 0.032(7) Uiso 1 1 d . . . . .

loop_
_atom_site_aniso_label
_atom_site_aniso_U_11
_atom_site_aniso_U_22
_atom_site_aniso_U_33
_atom_site_aniso_U_23
_atom_site_aniso_U_13
_atom_site_aniso_U_12
C1 0.0322(11) 0.0267(11) 0.0213(10) -0.0022(9) 0.0092(9) -0.0011(9)
C2 0.0390(12) 0.0242(11) 0.0296(11) -0.0069(9) 0.0160(10) -0.0023(9)
C3 0.0386(12) 0.0211(10) 0.0362(12) 0.0013(9) 0.0168(10) 0.0060(9)
C4 0.0324(11) 0.0241(11) 0.0264(11) 0.0035(9) 0.0105(9) 0.0053(9)
C5 0.0266(10) 0.0214(10) 0.0190(9) 0.0026(8) 0.0108(8) 0.0013(8)
C6 0.0270(10) 0.0233(10) 0.0176(9) 0.0016(8) 0.0086(8) 0.0018(8)
C7 0.0305(11) 0.0256(10) 0.0203(10) -0.0014(8) 0.0055(9) 0.0024(9)
C8 0.0267(10) 0.0197(10) 0.0180(9) 0.0001(8) 0.0106(8) 0.0000(8)
C9 0.0356(11) 0.0213(10) 0.0188(10) -0.0034(8) 0.0091(9) 0.0029(9)
C10 0.0266(11) 0.0320(12) 0.0210(10) -0.0031(9) 0.0080(9) -0.0042(9)
C11 0.0450(14) 0.0450(15) 0.0376(13) 0.0165(12) 0.0124(11) -0.0013(12)
N1 0.0305(9) 0.0181(8) 0.0199(8) 0.0010(7) 0.0096(7) 0.0042(7)
N2 0.0289(9) 0.0190(8) 0.0174(8) -0.0009(6) 0.0105(7) -0.0001(7)
N3 0.0297(9) 0.0206(8) 0.0164(8) -0.0019(7) 0.0068(7) 0.0025(7)
N4 0.0336(9) 0.0219(9) 0.0185(8) -0.0018(7) 0.0079(7) 0.0022(7)
N5 0.0365(11) 0.0311(11) 0.0345(10) 0.0035(9) 0.0125(9) 0.0053(9)
F1 0.0345(8) 0.0617(10) 0.0471(9) -0.0201(8) 0.0151(7) -0.0114(7)
F2 0.1179(17) 0.0385(9) 0.0388(9) -0.0043(7) 0.0001(10) 0.0333(10)
F3 0.0611(10) 0.0762(12) 0.0416(9) -0.0207(8) 0.0204(8) -0.0359(9)
F4 0.0640(11) 0.0461(9) 0.0460(9) 0.0049(7) -0.0022(8) 0.0200(8)
F5 0.0745(11) 0.0599(10) 0.0412(9) -0.0213(8) 0.0387(8) -0.0233(9)
F6 0.0710(11) 0.0690(11) 0.0413(9) -0.0177(8) 0.0388(8) -0.0122(9)
P1 0.0287(3) 0.0273(3) 0.0188(3) -0.0019(2) 0.0078(2) 0.0025(2)

loop_
_atom_type_symbol
_atom_type_description
_atom_type_scat_dispersion_real
_atom_type_scat_dispersion_imag
_atom_type_scat_source
C C 0.0181 0.0091 'International Tables Vol C Tables 4.2.6.8 and 6.1.1.4'
H H 0.0000 0.0000 'International Tables Vol C Tables 4.2.6.8 and 6.1.1.4'
N N 0.0311 0.0180 'International Tables Vol C Tables 4.2.6.8 and 6.1.1.4'
F F 0.0727 0.0534 'International Tables Vol C Tables 4.2.6.8 and 6.1.1.4'
P P 0.2955 0.4335 'International Tables Vol C Tables 4.2.6.8 and 6.1.1.4'

loop_
_geom_angle_atom_site_label_1
_geom_angle_atom_site_label_2
_geom_angle_atom_site_label_3
_geom_angle
_geom_angle_site_symmetry_1
_geom_angle_site_symmetry_3
_geom_angle_publ_flag
N1 C1 C2 119.6(2) . . ?
N1 C1 H1 120.2 . . ?
C2 C1 H1 120.2 . . ?
C1 C2 C3 118.4(2) . . ?
C1 C2 H2 120.8 . . ?
C3 C2 H2 120.8 . . ?
C4 C3 C2 120.7(2) . . ?
C4 C3 H3 119.7 . . ?
C2 C3 H3 119.7 . . ?
C3 C4 C5 119.6(2) . . ?
C3 C4 H4 120.2 . . ?
C5 C4 H4 120.2 . . ?
N1 C5 C4 117.43(19) . . ?
N1 C5 C6 119.03(18) . . ?
C4 C5 C6 123.54(19) . . ?
N2 C6 C5 116.69(18) . . ?
N2 C6 H6 121.7 . . ?
C5 C6 H6 121.7 . . ?
N3 C7 H7A 109.5 . . ?
N3 C7 H7B 109.5 . . ?
H7A C7 H7B 109.5 . . ?
N3 C7 H7C 109.5 . . ?
H7A C7 H7C 109.5 . . ?
H7B C7 H7C 109.5 . . ?
N4 C8 C9 121.30(18) . . ?
N4 C8 N3 116.86(17) . . ?
C9 C8 N3 121.84(17) . . ?
N4 C9 C8 121.48(18) 3_676 . ?
N4 C9 H9 119.3 3_676 . ?
C8 C9 H9 119.3 . . ?
N5 C10 C11 177.0(2) . . ?
C10 C11 H11A 109.5 . . ?
C10 C11 H11B 109.5 . . ?
H11A C11 H11B 109.5 . . ?
C10 C11 H11C 109.5 . . ?
H11A C11 H11C 109.5 . . ?
H11B C11 H11C 109.5 . . ?
C1 N1 C5 124.17(19) . . ?
C1 N1 H1N 115.6(18) . . ?
C5 N1 H1N 120.2(18) . . ?
C6 N2 N3 120.58(17) . . ?
N2 N3 C8 115.46(16) . . ?
N2 N3 C7 122.22(17) . . ?
C8 N3 C7 122.24(16) . . ?
C8 N4 C9 117.22(17) . 3_676 ?
F2 P1 F6 90.63(10) . . ?
F2 P1 F1 90.41(11) . . ?
F6 P1 F1 91.45(9) . . ?
F2 P1 F3 90.15(11) . . ?
F6 P1 F3 88.69(9) . . ?
F1 P1 F3 179.42(11) . . ?
F2 P1 F5 89.47(10) . . ?
F6 P1 F5 179.64(10) . . ?
F1 P1 F5 88.90(8) . . ?
F3 P1 F5 90.96(9) . . ?
F2 P1 F4 178.81(11) . . ?
F6 P1 F4 89.40(10) . . ?
F1 P1 F4 88.40(9) . . ?
F3 P1 F4 91.04(10) . . ?
F5 P1 F4 90.51(10) . . ?

loop_
_geom_bond_atom_site_label_1
_geom_bond_atom_site_label_2
_geom_bond_distance
_geom_bond_site_symmetry_2
_geom_bond_publ_flag
C1 N1 1.340(3) . ?
C1 C2 1.376(3) . ?
C1 H1 0.9500 . ?
C2 C3 1.384(3) . ?
C2 H2 0.9500 . ?
C3 C4 1.383(3) . ?
C3 H3 0.9500 . ?
C4 C5 1.394(3) . ?
C4 H4 0.9500 . ?
C5 N1 1.348(3) . ?
C5 C6 1.450(3) . ?
C6 N2 1.290(3) . ?
C6 H6 0.9500 . ?
C7 N3 1.459(3) . ?
C7 H7A 0.9800 . ?
C7 H7B 0.9800 . ?
C7 H7C 0.9800 . ?
C8 N4 1.331(3) . ?
C8 C9 1.397(3) . ?
C8 N3 1.404(3) . ?
C9 N4 1.332(3) 3_676 ?
C9 H9 0.9500 . ?
C10 N5 1.135(3) . ?
C10 C11 1.454(3) . ?
C11 H11A 0.9800 . ?
C11 H11B 0.9800 . ?
C11 H11C 0.9800 . ?
N1 H1N 0.84(3) . ?
N2 N3 1.338(2) . ?
N4 C9 1.332(3) 3_676 ?
F1 P1 1.5923(15) . ?
F2 P1 1.5820(16) . ?
F3 P1 1.5923(16) . ?
F4 P1 1.5942(16) . ?
F5 P1 1.5928(14) . ?
F6 P1 1.5920(14) . ?

loop_
_geom_hbond_atom_site_label_D
_geom_hbond_atom_site_label_H
_geom_hbond_atom_site_label_A
_geom_hbond_distance_DH
_geom_hbond_distance_HA
_geom_hbond_distance_DA
_geom_hbond_angle_DHA
_geom_hbond_site_symmetry_A
N1 H1N N5 0.84(3) 2.15(3) 2.878(3) 145(2) .

loop_
_geom_torsion_atom_site_label_1
_geom_torsion_atom_site_label_2
_geom_torsion_atom_site_label_3
_geom_torsion_atom_site_label_4
_geom_torsion
_geom_torsion_site_symmetry_1
_geom_torsion_site_symmetry_2
_geom_torsion_site_symmetry_3
_geom_torsion_site_symmetry_4
_geom_torsion_publ_flag
N1 C1 C2 C3 0.0(3) . . . . ?
C1 C2 C3 C4 -0.2(3) . . . . ?
C2 C3 C4 C5 -0.1(3) . . . . ?
C3 C4 C5 N1 0.6(3) . . . . ?
C3 C4 C5 C6 -179.0(2) . . . . ?
N1 C5 C6 N2 0.7(3) . . . . ?
C4 C5 C6 N2 -179.84(19) . . . . ?
N4 C8 C9 N4 0.0(3) . . . 3_676 ?
N3 C8 C9 N4 179.05(19) . . . 3_676 ?
C2 C1 N1 C5 0.5(3) . . . . ?
C4 C5 N1 C1 -0.8(3) . . . . ?
C6 C5 N1 C1 178.74(19) . . . . ?
C5 C6 N2 N3 -178.19(17) . . . . ?
C6 N2 N3 C8 177.89(17) . . . . ?
C6 N2 N3 C7 1.1(3) . . . . ?
N4 C8 N3 N2 175.13(17) . . . . ?
C9 C8 N3 N2 -4.0(3) . . . . ?
N4 C8 N3 C7 -8.1(3) . . . . ?
C9 C8 N3 C7 172.8(2) . . . . ?
C9 C8 N4 C9 0.0(3) . . . 3_676 ?
N3 C8 N4 C9 -179.09(18) . . . 3_676 ?
